data_4038541
loop_
_publ_author_name
'Lagesse, Natalie'
'Pisciottani, Luca'
'Douarre, Maxime'
'Godard, Pascale'
'Kauffmann, Brice'
'Mart\'i-Centelles, Vicente'
'McClenaghan, Nathan D.'

_publ_section_title
;
 Five-component, one-pot synthesis of an electroactive rotaxane comprising
 a bisferrocene macrocycle
;
_journal_name_full 'Beilstein Journal of Organic Chemistry'
_journal_page_first 1564
_journal_page_last 1571
_journal_paper_doi 10.3762/bjoc.16.128
_journal_volume 16
_journal_year 2020
_chemical_formula_moiety 'C26 H22 Fe N2 O2, C10 H20 N O'
_chemical_formula_sum 'C36 H42 Fe N3 O3'
_chemical_formula_weight 620.57
_space_group_crystal_system triclinic
_space_group_IT_number 2
_space_group_name_Hall '-P 1'
_space_group_name_H-M_alt 'P -1'
_atom_sites_solution_hydrogens geom
_atom_sites_solution_primary dual
_audit_creation_date 2019-11-27
_audit_creation_method
;
Olex2 1.2
(compiled May 29 2018 13:30:08 for OlexSys, GUI svn.r5506)
;
_cell_angle_alpha 99.002(5)
_cell_angle_beta 108.001(5)
_cell_angle_gamma 90.007(4)
_cell_formula_units_Z 2
_cell_length_a 9.5366(5)
_cell_length_b 11.6279(7)
_cell_length_c 14.9396(9)
_cell_measurement_reflns_used 5634
_cell_measurement_temperature 120
_cell_measurement_theta_max 55.5360
_cell_measurement_theta_min 4.8930
_cell_volume 1554.09(16)
_computing_cell_refinement 'CrysAlisPro 1.171.39.46 (Rigaku OD, 2018)'
_computing_data_collection 'CrysAlisPro 1.171.39.46 (Rigaku OD, 2018)'
_computing_data_reduction 'CrysAlisPro 1.171.39.46 (Rigaku OD, 2018)'
_computing_molecular_graphics 'Olex2 (Dolomanov et al., 2009)'
_computing_publication_material 'Olex2 (Dolomanov et al., 2009)'
_computing_structure_refinement 'ShelXL (Sheldrick, 2015)'
_computing_structure_solution 'ShelXT (Sheldrick, 2015)'
_diffrn_ambient_temperature 120
_diffrn_detector 'CCD plate'
_diffrn_measured_fraction_theta_full 0.981
_diffrn_measured_fraction_theta_max 0.981
_diffrn_measurement_details
;
List of Runs (angles in degrees, time in seconds):

  # Type    Start    End  Width  t~exp~   \w     \q     \k     \f   Frames
--------------------------------------------------------------------------
  1  \w   -156.00  24.00   1.00   15.00    --  -66.00  48.00  36.00  180
  2  \w    -87.00  78.00   1.00    2.00    --    3.00  48.00 -36.00  165
  3  \w   -156.00  24.00   1.00   15.00    --  -66.00  60.00-180.00  180
  4  \w   -156.00  24.00   1.00   15.00    --  -66.00  60.00 108.00  180
  5  \w   -156.00  24.00   1.00   15.00    --  -66.00  60.00 -36.00  180
  6  \w   -128.00   7.00   1.00   15.00    --  -66.00  48.00-108.00  135
  7  \w   -156.00  24.00   1.00   15.00    --  -66.00  12.00-180.00  180
  8  \w   -155.00 -68.00   1.00   15.00    --  -66.00  60.00-108.00   87
  9  \w   -147.00 -92.00   1.00   15.00    --  -66.00  60.00 144.00   55
 10  \w   -156.00-111.00   1.00   15.00    --  -66.00  60.00  36.00   45
 11  \w    -34.00  11.00   1.00    2.00    --    3.00  36.00-180.00   45
 12  \w    -75.00   2.00   1.00   15.00    --  -66.00  12.00 -72.00   77
 13  \w   -156.00  24.00   1.00   15.00    --  -66.00  48.00 108.00  180
;
_diffrn_measurement_device 'abstract diffractometer'
_diffrn_measurement_device_type 'dtrek-CrysAlisPro-abstract goniometer imported rigaku-d*trek images'
_diffrn_measurement_method '\w scans'
_diffrn_orient_matrix_type 'CrysAlisPro convention (1999,Acta A55,543-557)'
_diffrn_orient_matrix_UB_11 0.1681817000
_diffrn_orient_matrix_UB_12 0.0186288000
_diffrn_orient_matrix_UB_13 0.0229720000
_diffrn_orient_matrix_UB_21 -0.0253080000
_diffrn_orient_matrix_UB_22 0.0821089000
_diffrn_orient_matrix_UB_23 -0.0744208000
_diffrn_orient_matrix_UB_31 0.0012119000
_diffrn_orient_matrix_UB_32 0.1046523000
_diffrn_orient_matrix_UB_33 0.0775628000
_diffrn_radiation_monochromator graphite
_diffrn_radiation_probe x-ray
_diffrn_radiation_type CuK\a
_diffrn_radiation_wavelength 1.54184
_diffrn_reflns_av_R_equivalents 0.0450
_diffrn_reflns_av_unetI/netI 0.0402
_diffrn_reflns_Laue_measured_fraction_full 0.981
_diffrn_reflns_Laue_measured_fraction_max 0.981
_diffrn_reflns_limit_h_max 9
_diffrn_reflns_limit_h_min -10
_diffrn_reflns_limit_k_max 12
_diffrn_reflns_limit_k_min -12
_diffrn_reflns_limit_l_max 15
_diffrn_reflns_limit_l_min -15
_diffrn_reflns_number 14633
_diffrn_reflns_point_group_measured_fraction_full 0.981
_diffrn_reflns_point_group_measured_fraction_max 0.981
_diffrn_reflns_theta_full 55.679
_diffrn_reflns_theta_max 55.679
_diffrn_reflns_theta_min 4.562
_diffrn_source 'fine-focus sealed X-ray tube'
_diffrn_source_type 'Enhance (Cu) X-ray Source'
_exptl_absorpt_coefficient_mu 4.208
_exptl_absorpt_correction_T_max 1.00000
_exptl_absorpt_correction_T_min 0.64483
_exptl_absorpt_correction_type multi-scan
_exptl_absorpt_process_details
;
CrysAlisPro 1.171.39.46 (Rigaku Oxford Diffraction, 2018)
Empirical absorption correction using spherical harmonics,
 implemented in SCALE3 ABSPACK scaling algorithm.
;
_exptl_crystal_colour clear
_exptl_crystal_colour_lustre clear
_exptl_crystal_density_diffrn 1.326
_exptl_crystal_description needle
_exptl_crystal_F_000 658
_exptl_crystal_size_max 0.05
_exptl_crystal_size_mid 0.01
_exptl_crystal_size_min 0.01
_refine_diff_density_max 0.283
_refine_diff_density_min -0.405
_refine_diff_density_rms 0.053
_refine_ls_extinction_coef 0.0011(3)
_refine_ls_extinction_expression Fc^*^=kFc[1+0.001xFc^2^\l^3^/sin(2\q)]^-1/4^
_refine_ls_extinction_method 'SHELXL-2018/3 (Sheldrick 2018)'
_refine_ls_goodness_of_fit_ref 1.041
_refine_ls_hydrogen_treatment constr
_refine_ls_matrix_type full
_refine_ls_number_parameters 391
_refine_ls_number_reflns 3928
_refine_ls_number_restraints 0
_refine_ls_restrained_S_all 1.041
_refine_ls_R_factor_all 0.0556
_refine_ls_R_factor_gt 0.0454
_refine_ls_shift/su_max 0.000
_refine_ls_shift/su_mean 0.000
_refine_ls_structure_factor_coef Fsqd
_refine_ls_weighting_details 'w=1/[\s^2^(Fo^2^)+(0.0717P)^2^+0.4525P] where P=(Fo^2^+2Fc^2^)/3'
_refine_ls_weighting_scheme calc
_refine_ls_wR_factor_gt 0.1116
_refine_ls_wR_factor_ref 0.1180
_reflns_Friedel_coverage 0.000
_reflns_number_gt 3378
_reflns_number_total 3928
_reflns_threshold_expression 'I > 2\s(I)'
_cod_data_source_file 1860-5397-16-128-S2.cif
_cod_data_source_block lpb_917_test
_cod_depositor_comments 'Adding full bibliography for 4038541.cif.'
_cod_database_code 4038541
_shelx_shelxl_version_number 2018/3
_chemical_oxdiff_formula 'C30 H30 N4 O6 Fe'
_shelx_space_group_comment
;
The symmetry employed for this shelxl refinement is uniquely defined
by the following loop, which should always be used as a source of
symmetry information in preference to the above space-group names.
They are only intended as comments.
;
_reflns_odcompleteness_completeness 98.10
_reflns_odcompleteness_iscentric 1
_reflns_odcompleteness_theta 55.61
_olex2_refinement_description
;
1. Fixed Uiso
 At 1.2 times of:
  All C(H) groups, All C(H,H) groups, All N(H) groups
 At 1.5 times of:
  All C(H,H,H) groups
2.a Secondary CH2 refined with riding coordinates:
 C00E(H00C,H00D), C00F(H00E,H00F), C00R(H00A,H00B), C00T(H00H,H00J), C00V(H00N,
 H00R), C00W(H00S,H00T), C013(H01C,H01D), C014(H01A,H01B), C015(H01E,H01F)
2.b Aromatic/amide H refined with riding coordinates:
 N005(H005), N007(H007), C008(H008), C00G(H00G), C00I(H00I), C00K(H00K),
 C00L(H00L), C00M(H00M), C00O(H00O), C00P(H00P), C00Q(H00Q), C00U(H00U),
 C00X(H00X), C00Y(H00Y), C010(H010), C011(H011), C012(H012), C016(H016)
2.c Idealised Me refined as rotating group:
 C00Z(H00V,H00W,H00Z), C017(H01G,H01H,H01I)
;
_olex2_submission_original_sample_id lpb_917
_olex2_submission_special_instructions 'No special instructions were received'
_oxdiff_exptl_absorpt_empirical_details
;
Empirical correction (ABSPACK) includes:
- Absorption correction using spherical harmonics
- Frame scaling
- Detector area scaling
;
_oxdiff_exptl_absorpt_empirical_full_max 2.645
_oxdiff_exptl_absorpt_empirical_full_min 0.277

loop_
_space_group_symop_operation_xyz
'x, y, z'
'-x, -y, -z'

loop_
_atom_site_label
_atom_site_type_symbol
_atom_site_fract_x
_atom_site_fract_y
_atom_site_fract_z
_atom_site_U_iso_or_equiv
_atom_site_adp_type
_atom_site_occupancy
_atom_site_site_symmetry_order
_atom_site_calc_flag
_atom_site_refinement_flags_posn
_atom_site_refinement_flags_adp
_atom_site_refinement_flags_occupancy
_atom_site_disorder_assembly
_atom_site_disorder_group
Fe01 Fe 0.80372(5) -0.14559(4) 0.04462(3) 0.0329(2) Uani 1 1 d . . . . .
O002 O 0.4049(2) 0.41716(19) 0.32815(14) 0.0342(5) Uani 1 1 d . . . . .
O003 O 0.8942(2) 0.36548(19) 0.24793(15) 0.0387(6) Uani 1 1 d . . . . .
O004 O 0.3858(3) -0.0348(2) 0.32317(18) 0.0473(6) Uani 1 1 d . . . . .
N005 N 0.3360(3) 0.1561(2) 0.33212(18) 0.0338(7) Uani 1 1 d . . . . .
H005 H 0.361654 0.223136 0.323063 0.041 Uiso 1 1 calc R . . . .
N006 N 0.2889(3) 0.5863(2) 0.32504(17) 0.0323(6) Uani 1 1 d . . . . .
N007 N 0.6794(3) 0.4325(2) 0.26675(18) 0.0332(7) Uani 1 1 d . . . . .
H007 H 0.594780 0.414105 0.271239 0.040 Uiso 1 1 calc R . . . .
C008 C 0.5988(3) 0.2051(3) 0.2892(2) 0.0320(8) Uani 1 1 d . . . . .
H008 H 0.554653 0.267497 0.315064 0.038 Uiso 1 1 calc R . . . .
C009 C 0.7372(3) 0.0180(3) 0.2165(2) 0.0327(8) Uani 1 1 d . . . . .
C00A C 0.7722(4) 0.3470(3) 0.2575(2) 0.0327(8) Uani 1 1 d . . . . .
C00B C 0.2297(3) 0.2261(3) 0.4603(2) 0.0328(8) Uani 1 1 d . . . . .
C00C C 0.7172(3) 0.2261(3) 0.2569(2) 0.0300(8) Uani 1 1 d . . . . .
C00D C 0.8140(3) -0.0813(3) 0.1822(2) 0.0326(8) Uani 1 1 d . . . . .
C00E C 0.4553(3) 0.5480(3) 0.4775(2) 0.0309(8) Uani 1 1 d . . . . .
H00C H 0.380601 0.568359 0.508102 0.037 Uiso 1 1 calc R . . . .
H00D H 0.519940 0.616646 0.488513 0.037 Uiso 1 1 calc R . . . .
C00F C 0.2606(3) 0.7030(3) 0.3680(2) 0.0327(8) Uani 1 1 d . . . . .
H00E H 0.257035 0.756895 0.324071 0.039 Uiso 1 1 calc R . . . .
H00F H 0.341618 0.729333 0.425810 0.039 Uiso 1 1 calc R . . . .
C00G C 0.3272(3) 0.1980(3) 0.5437(2) 0.0337(8) Uani 1 1 d . . . . .
H00G H 0.379002 0.130406 0.541490 0.040 Uiso 1 1 calc R . . . .
C00H C 0.2693(3) 0.3711(3) 0.6349(2) 0.0315(8) Uani 1 1 d . . . . .
C00I C 0.7849(3) 0.1327(3) 0.2208(2) 0.0330(8) Uani 1 1 d . . . . .
H00I H 0.863547 0.146773 0.198890 0.040 Uiso 1 1 calc R . . . .
C00J C 0.3810(3) 0.5124(3) 0.3712(2) 0.0312(8) Uani 1 1 d . . . . .
C00K C 0.9572(4) -0.0759(3) 0.1700(2) 0.0355(8) Uani 1 1 d . . . . .
H00K H 1.016582 -0.008553 0.180649 0.043 Uiso 1 1 calc R . . . .
C00L C 0.6159(3) -0.0006(3) 0.2478(2) 0.0333(8) Uani 1 1 d . . . . .
H00L H 0.581782 -0.076476 0.244734 0.040 Uiso 1 1 calc R . . . .
C00M C 0.9928(4) -0.1895(3) 0.1394(2) 0.0371(8) Uani 1 1 d . . . . .
H00M H 1.079780 -0.210219 0.126775 0.045 Uiso 1 1 calc R . . . .
C00N C 0.5460(3) 0.0918(3) 0.2832(2) 0.0309(8) Uani 1 1 d . . . . .
C00O C 0.7630(4) -0.2004(3) 0.1571(2) 0.0356(8) Uani 1 1 d . . . . .
H00O H 0.672521 -0.229700 0.157634 0.043 Uiso 1 1 calc R . . . .
C00P C 0.3473(3) 0.2703(3) 0.6300(2) 0.0319(8) Uani 1 1 d . . . . .
H00P H 0.413539 0.251397 0.685340 0.038 Uiso 1 1 calc R . . . .
C00Q C 0.1554(3) 0.3286(3) 0.4642(2) 0.0334(8) Uani 1 1 d . . . . .
H00Q H 0.092058 0.349091 0.408512 0.040 Uiso 1 1 calc R . . . .
C00R C 0.7170(4) 0.5545(3) 0.2694(2) 0.0333(8) Uani 1 1 d . . . . .
H00A H 0.641581 0.584482 0.219802 0.040 Uiso 1 1 calc R . . . .
H00B H 0.809840 0.560319 0.256119 0.040 Uiso 1 1 calc R . . . .
C00S C 0.4155(3) 0.0649(3) 0.3148(2) 0.0338(8) Uani 1 1 d . . . . .
C00T C 0.0654(4) 0.8274(3) 0.4132(2) 0.0365(8) Uani 1 1 d . . . . .
H00H H 0.059452 0.867060 0.359735 0.044 Uiso 1 1 calc R . . . .
H00J H -0.033051 0.821824 0.418630 0.044 Uiso 1 1 calc R . . . .
C00U C 0.8729(4) -0.2670(3) 0.1312(2) 0.0371(8) Uani 1 1 d . . . . .
H00U H 0.867407 -0.347371 0.112091 0.044 Uiso 1 1 calc R . . . .
C00V C 0.2101(4) 0.5514(3) 0.2231(2) 0.0356(8) Uani 1 1 d . . . . .
H00N H 0.114695 0.585849 0.208069 0.043 Uiso 1 1 calc R . . . .
H00R H 0.193168 0.467359 0.209180 0.043 Uiso 1 1 calc R . . . .
C00W C 0.2948(4) 0.5888(3) 0.1602(2) 0.0405(9) Uani 1 1 d . . . . .
H00S H 0.321596 0.671498 0.179351 0.049 Uiso 1 1 calc R . . . .
H00T H 0.385401 0.547567 0.170334 0.049 Uiso 1 1 calc R . . . .
C00X C 0.1757(3) 0.4006(3) 0.5512(2) 0.0341(8) Uani 1 1 d . . . . .
H00X H 0.126042 0.469329 0.553294 0.041 Uiso 1 1 calc R . . . .
C00Y C 0.6649(4) -0.0446(3) -0.0393(2) 0.0404(9) Uani 1 1 d . . . . .
H00Y H 0.619326 0.020005 -0.018111 0.048 Uiso 1 1 calc R . . . .
C00Z C 0.1660(4) 0.8999(3) 0.5035(2) 0.0426(9) Uani 1 1 d . . . . .
H00V H 0.264061 0.905043 0.499167 0.064 Uiso 1 1 calc GR . . . .
H00W H 0.167581 0.863856 0.557394 0.064 Uiso 1 1 calc GR . . . .
H00Z H 0.130004 0.976739 0.511232 0.064 Uiso 1 1 calc GR . . . .
C010 C 0.8034(4) -0.0429(3) -0.0547(2) 0.0422(9) Uani 1 1 d . . . . .
H010 H 0.864982 0.022782 -0.045397 0.051 Uiso 1 1 calc R . . . .
C011 C 0.8320(4) -0.1587(3) -0.0866(2) 0.0465(9) Uani 1 1 d . . . . .
H011 H 0.915986 -0.182782 -0.101853 0.056 Uiso 1 1 calc R . . . .
C012 C 0.6073(4) -0.1607(3) -0.0614(2) 0.0425(9) Uani 1 1 d . . . . .
H012 H 0.517514 -0.186104 -0.057063 0.051 Uiso 1 1 calc R . . . .
C013 C 0.1161(3) 0.7049(3) 0.3922(2) 0.0358(8) Uani 1 1 d . . . . .
H01C H 0.039774 0.660392 0.339113 0.043 Uiso 1 1 calc R . . . .
H01D H 0.128783 0.666948 0.447380 0.043 Uiso 1 1 calc R . . . .
C014 C 0.2081(4) 0.1476(3) 0.3655(2) 0.0373(8) Uani 1 1 d . . . . .
H01A H 0.191787 0.067473 0.372327 0.045 Uiso 1 1 calc R . . . .
H01B H 0.121036 0.169084 0.318421 0.045 Uiso 1 1 calc R . . . .
C015 C 0.2080(4) 0.5654(3) 0.0548(2) 0.0478(10) Uani 1 1 d . . . . .
H01E H 0.182553 0.482558 0.035318 0.057 Uiso 1 1 calc R . . . .
H01F H 0.116688 0.605711 0.044699 0.057 Uiso 1 1 calc R . . . .
C016 C 0.7098(4) -0.2318(3) -0.0915(2) 0.0466(10) Uani 1 1 d . . . . .
H016 H 0.699094 -0.312198 -0.110937 0.056 Uiso 1 1 calc R . . . .
C017 C 0.2919(5) 0.6044(5) -0.0069(3) 0.0836(15) Uani 1 1 d . . . . .
H01G H 0.229540 0.593081 -0.072129 0.125 Uiso 1 1 calc GR . . . .
H01H H 0.377611 0.559460 -0.002042 0.125 Uiso 1 1 calc GR . . . .
H01I H 0.321965 0.685530 0.014138 0.125 Uiso 1 1 calc GR . . . .

loop_
_atom_site_aniso_label
_atom_site_aniso_U_11
_atom_site_aniso_U_22
_atom_site_aniso_U_33
_atom_site_aniso_U_23
_atom_site_aniso_U_13
_atom_site_aniso_U_12
Fe01 0.0322(3) 0.0333(3) 0.0364(3) 0.0062(2) 0.0152(2) 0.0030(2)
O002 0.0330(13) 0.0306(14) 0.0417(13) 0.0032(11) 0.0170(10) 0.0033(10)
O003 0.0312(14) 0.0385(14) 0.0518(14) 0.0110(11) 0.0190(11) 0.0006(10)
O004 0.0476(15) 0.0315(15) 0.0754(17) 0.0118(12) 0.0361(13) -0.0006(11)
N005 0.0314(15) 0.0326(16) 0.0445(16) 0.0068(13) 0.0217(13) -0.0006(13)
N006 0.0289(15) 0.0321(16) 0.0369(15) 0.0060(12) 0.0117(12) 0.0039(12)
N007 0.0290(15) 0.0275(16) 0.0478(16) 0.0063(12) 0.0188(13) -0.0009(12)
C008 0.0325(19) 0.030(2) 0.0368(18) 0.0051(14) 0.0158(15) 0.0052(15)
C009 0.0282(18) 0.036(2) 0.0346(17) 0.0077(15) 0.0102(14) 0.0030(15)
C00A 0.030(2) 0.035(2) 0.0334(18) 0.0043(15) 0.0116(15) -0.0019(16)
C00B 0.0244(18) 0.035(2) 0.0424(19) 0.0019(15) 0.0169(15) -0.0051(15)
C00C 0.0264(18) 0.0326(19) 0.0328(17) 0.0051(14) 0.0120(14) 0.0017(14)
C00D 0.0308(19) 0.033(2) 0.0385(18) 0.0088(15) 0.0159(15) 0.0051(15)
C00E 0.0293(18) 0.0293(19) 0.0392(18) 0.0067(14) 0.0176(15) 0.0011(14)
C00F 0.0329(18) 0.0290(19) 0.0400(18) 0.0065(15) 0.0163(15) 0.0021(14)
C00G 0.0311(19) 0.0285(19) 0.047(2) 0.0059(16) 0.0213(16) -0.0003(15)
C00H 0.0284(18) 0.031(2) 0.0413(19) 0.0063(15) 0.0195(15) -0.0053(15)
C00I 0.0293(18) 0.037(2) 0.0362(18) 0.0062(15) 0.0159(15) -0.0001(15)
C00J 0.0241(18) 0.034(2) 0.0404(19) 0.0077(16) 0.0166(15) -0.0014(15)
C00K 0.034(2) 0.034(2) 0.0441(19) 0.0089(16) 0.0180(15) 0.0050(15)
C00L 0.0342(19) 0.0295(19) 0.0382(18) 0.0077(15) 0.0132(15) 0.0013(15)
C00M 0.037(2) 0.040(2) 0.0385(19) 0.0079(16) 0.0178(15) 0.0059(17)
C00N 0.0297(18) 0.031(2) 0.0360(18) 0.0072(14) 0.0149(15) 0.0031(15)
C00O 0.0357(19) 0.032(2) 0.0420(19) 0.0053(15) 0.0162(15) 0.0021(15)
C00P 0.0298(18) 0.031(2) 0.0389(19) 0.0096(15) 0.0148(14) -0.0006(15)
C00Q 0.0265(18) 0.038(2) 0.0390(19) 0.0084(16) 0.0144(14) -0.0001(15)
C00R 0.0361(19) 0.0279(19) 0.0415(19) 0.0073(15) 0.0194(15) -0.0032(15)
C00S 0.0307(19) 0.035(2) 0.0383(18) 0.0059(15) 0.0147(15) -0.0013(16)
C00T 0.0299(18) 0.040(2) 0.0426(19) 0.0070(16) 0.0160(15) 0.0007(15)
C00U 0.042(2) 0.034(2) 0.0382(18) 0.0050(15) 0.0169(16) 0.0068(16)
C00V 0.0329(19) 0.036(2) 0.0374(19) 0.0036(15) 0.0119(15) 0.0050(15)
C00W 0.038(2) 0.045(2) 0.042(2) 0.0097(16) 0.0160(16) 0.0076(16)
C00X 0.0312(19) 0.0306(19) 0.046(2) 0.0064(16) 0.0206(16) 0.0005(14)
C00Y 0.041(2) 0.043(2) 0.041(2) 0.0107(16) 0.0167(16) 0.0057(17)
C00Z 0.040(2) 0.040(2) 0.048(2) 0.0031(17) 0.0155(17) 0.0006(16)
C010 0.042(2) 0.044(2) 0.045(2) 0.0116(17) 0.0179(17) 0.0034(17)
C011 0.042(2) 0.055(3) 0.049(2) 0.0160(18) 0.0206(18) 0.0112(19)
C012 0.040(2) 0.044(2) 0.046(2) 0.0073(17) 0.0167(17) 0.0021(18)
C013 0.0299(19) 0.033(2) 0.047(2) 0.0040(16) 0.0163(15) -0.0009(15)
C014 0.0326(19) 0.040(2) 0.0429(19) 0.0018(16) 0.0196(16) -0.0053(16)
C015 0.053(2) 0.048(2) 0.043(2) 0.0082(17) 0.0163(18) 0.0116(18)
C016 0.059(3) 0.040(2) 0.037(2) 0.0056(16) 0.0106(18) 0.0077(19)
C017 0.081(3) 0.133(5) 0.050(3) 0.027(3) 0.033(2) 0.006(3)

loop_
_atom_type_symbol
_atom_type_description
_atom_type_scat_dispersion_real
_atom_type_scat_dispersion_imag
_atom_type_scat_source
C C 0.0181 0.0091 'International Tables Vol C Tables 4.2.6.8 and 6.1.1.4'
H H 0.0000 0.0000 'International Tables Vol C Tables 4.2.6.8 and 6.1.1.4'
Fe Fe -1.1336 3.1974 'International Tables Vol C Tables 4.2.6.8 and 6.1.1.4'
N N 0.0311 0.0180 'International Tables Vol C Tables 4.2.6.8 and 6.1.1.4'
O O 0.0492 0.0322 'International Tables Vol C Tables 4.2.6.8 and 6.1.1.4'

loop_
_geom_angle_atom_site_label_1
_geom_angle_atom_site_label_2
_geom_angle_atom_site_label_3
_geom_angle
_geom_angle_site_symmetry_1
_geom_angle_site_symmetry_3
_geom_angle_publ_flag
C00K Fe01 C00D 41.17(12) . . ?
C00K Fe01 C00M 40.34(13) . . ?
C00K Fe01 C00U 68.35(13) . . ?
C00K Fe01 C010 108.32(14) . . ?
C00K Fe01 C011 124.92(14) . . ?
C00K Fe01 C016 161.46(14) . . ?
C00M Fe01 C00D 68.70(13) . . ?
C00M Fe01 C010 123.00(13) . . ?
C00M Fe01 C011 109.07(14) . . ?
C00M Fe01 C016 125.09(14) . . ?
C00O Fe01 C00D 40.80(12) . . ?
C00O Fe01 C00K 68.67(13) . . ?
C00O Fe01 C00M 68.56(13) . . ?
C00O Fe01 C00U 40.77(13) . . ?
C00O Fe01 C00Y 122.82(14) . . ?
C00O Fe01 C010 159.70(14) . . ?
C00O Fe01 C011 157.58(14) . . ?
C00O Fe01 C012 106.22(14) . . ?
C00O Fe01 C016 121.17(14) . . ?
C00U Fe01 C00D 68.71(13) . . ?
C00U Fe01 C00M 40.73(13) . . ?
C00U Fe01 C010 158.51(14) . . ?
C00U Fe01 C011 122.80(14) . . ?
C00U Fe01 C016 107.89(14) . . ?
C00Y Fe01 C00D 106.50(13) . . ?
C00Y Fe01 C00K 121.92(14) . . ?
C00Y Fe01 C00M 157.82(14) . . ?
C00Y Fe01 C00U 159.62(14) . . ?
C00Y Fe01 C010 40.43(13) . . ?
C00Y Fe01 C011 68.02(14) . . ?
C00Y Fe01 C016 68.03(14) . . ?
C010 Fe01 C00D 123.71(14) . . ?
C010 Fe01 C016 68.13(14) . . ?
C011 Fe01 C00D 160.94(14) . . ?
C011 Fe01 C010 40.43(14) . . ?
C011 Fe01 C016 40.64(14) . . ?
C012 Fe01 C00D 120.21(13) . . ?
C012 Fe01 C00K 156.79(14) . . ?
C012 Fe01 C00M 160.82(14) . . ?
C012 Fe01 C00U 123.44(14) . . ?
C012 Fe01 C00Y 40.50(13) . . ?
C012 Fe01 C010 68.20(14) . . ?
C012 Fe01 C011 68.31(14) . . ?
C012 Fe01 C016 40.56(14) . . ?
C016 Fe01 C00D 156.15(14) . . ?
C00S N005 H005 118.2 . . ?
C00S N005 C014 123.5(3) . . ?
C014 N005 H005 118.2 . . ?
C00J N006 C00F 125.2(3) . . ?
C00J N006 C00V 118.9(3) . . ?
C00V N006 C00F 115.9(2) . . ?
C00A N007 H007 118.7 . . ?
C00A N007 C00R 122.6(3) . . ?
C00R N007 H007 118.7 . . ?
C00C C008 H008 119.7 . . ?
C00N C008 H008 119.7 . . ?
C00N C008 C00C 120.6(3) . . ?
C00I C009 C00D 121.1(3) . . ?
C00I C009 C00L 118.1(3) . . ?
C00L C009 C00D 120.8(3) . . ?
O003 C00A N007 122.9(3) . . ?
O003 C00A C00C 121.2(3) . . ?
N007 C00A C00C 115.9(3) . . ?
C00G C00B C014 120.4(3) . . ?
C00Q C00B C00G 119.4(3) . . ?
C00Q C00B C014 120.2(3) . . ?
C008 C00C C00A 122.2(3) . . ?
C00I C00C C008 119.4(3) . . ?
C00I C00C C00A 118.4(3) . . ?
C009 C00D Fe01 128.1(2) . . ?
C00K C00D Fe01 68.98(18) . . ?
C00K C00D C009 126.2(3) . . ?
C00O C00D Fe01 68.98(18) . . ?
C00O C00D C009 127.0(3) . . ?
C00O C00D C00K 106.8(3) . . ?
C00E C00E H00C 109.1 2_666 . ?
C00E C00E H00D 109.1 2_666 . ?
H00C C00E H00D 107.8 . . ?
C00J C00E C00E 112.5(3) . 2_666 ?
C00J C00E H00C 109.1 . . ?
C00J C00E H00D 109.1 . . ?
N006 C00F H00E 109.1 . . ?
N006 C00F H00F 109.1 . . ?
N006 C00F C013 112.5(2) . . ?
H00E C00F H00F 107.8 . . ?
C013 C00F H00E 109.1 . . ?
C013 C00F H00F 109.1 . . ?
C00B C00G H00G 119.9 . . ?
C00P C00G C00B 120.2(3) . . ?
C00P C00G H00G 119.9 . . ?
C00P C00H C00R 120.6(3) . 2_666 ?
C00X C00H C00P 118.9(3) . . ?
C00X C00H C00R 120.5(3) . 2_666 ?
C009 C00I H00I 119.4 . . ?
C00C C00I C009 121.3(3) . . ?
C00C C00I H00I 119.4 . . ?
O002 C00J N006 121.2(3) . . ?
O002 C00J C00E 120.9(3) . . ?
N006 C00J C00E 117.9(3) . . ?
Fe01 C00K H00K 125.9 . . ?
C00D C00K Fe01 69.85(18) . . ?
C00D C00K H00K 125.7 . . ?
C00M C00K Fe01 70.08(18) . . ?
C00M C00K C00D 108.6(3) . . ?
C00M C00K H00K 125.7 . . ?
C009 C00L H00L 119.3 . . ?
C00N C00L C009 121.4(3) . . ?
C00N C00L H00L 119.3 . . ?
Fe01 C00M H00M 126.6 . . ?
C00K C00M Fe01 69.59(19) . . ?
C00K C00M H00M 125.9 . . ?
C00K C00M C00U 108.1(3) . . ?
C00U C00M Fe01 69.43(19) . . ?
C00U C00M H00M 125.9 . . ?
C008 C00N C00S 122.5(3) . . ?
C00L C00N C008 119.2(3) . . ?
C00L C00N C00S 118.3(3) . . ?
Fe01 C00O H00O 125.8 . . ?
C00D C00O Fe01 70.22(18) . . ?
C00D C00O H00O 125.7 . . ?
C00U C00O Fe01 69.84(19) . . ?
C00U C00O C00D 108.6(3) . . ?
C00U C00O H00O 125.7 . . ?
C00G C00P C00H 120.7(3) . . ?
C00G C00P H00P 119.7 . . ?
C00H C00P H00P 119.7 . . ?
C00B C00Q H00Q 120.0 . . ?
C00B C00Q C00X 120.1(3) . . ?
C00X C00Q H00Q 120.0 . . ?
N007 C00R C00H 112.6(2) . 2_666 ?
N007 C00R H00A 109.1 . . ?
N007 C00R H00B 109.1 . . ?
C00H C00R H00A 109.1 2_666 . ?
C00H C00R H00B 109.1 2_666 . ?
H00A C00R H00B 107.8 . . ?
O004 C00S N005 123.3(3) . . ?
O004 C00S C00N 121.0(3) . . ?
N005 C00S C00N 115.7(3) . . ?
H00H C00T H00J 107.7 . . ?
C00Z C00T H00H 108.8 . . ?
C00Z C00T H00J 108.8 . . ?
C00Z C00T C013 113.7(3) . . ?
C013 C00T H00H 108.8 . . ?
C013 C00T H00J 108.8 . . ?
Fe01 C00U H00U 126.3 . . ?
C00M C00U Fe01 69.83(19) . . ?
C00M C00U H00U 126.0 . . ?
C00O C00U Fe01 69.39(19) . . ?
C00O C00U C00M 108.0(3) . . ?
C00O C00U H00U 126.0 . . ?
N006 C00V H00N 109.1 . . ?
N006 C00V H00R 109.1 . . ?
N006 C00V C00W 112.5(3) . . ?
H00N C00V H00R 107.8 . . ?
C00W C00V H00N 109.1 . . ?
C00W C00V H00R 109.1 . . ?
C00V C00W H00S 108.9 . . ?
C00V C00W H00T 108.9 . . ?
H00S C00W H00T 107.7 . . ?
C015 C00W C00V 113.3(3) . . ?
C015 C00W H00S 108.9 . . ?
C015 C00W H00T 108.9 . . ?
C00H C00X C00Q 120.7(3) . . ?
C00H C00X H00X 119.7 . . ?
C00Q C00X H00X 119.7 . . ?
Fe01 C00Y H00Y 126.0 . . ?
C010 C00Y Fe01 70.2(2) . . ?
C010 C00Y H00Y 125.8 . . ?
C012 C00Y Fe01 69.67(19) . . ?
C012 C00Y H00Y 125.8 . . ?
C012 C00Y C010 108.5(3) . . ?
C00T C00Z H00V 109.5 . . ?
C00T C00Z H00W 109.5 . . ?
C00T C00Z H00Z 109.5 . . ?
H00V C00Z H00W 109.5 . . ?
H00V C00Z H00Z 109.5 . . ?
H00W C00Z H00Z 109.5 . . ?
Fe01 C010 H010 126.3 . . ?
C00Y C010 Fe01 69.42(19) . . ?
C00Y C010 H010 126.1 . . ?
C00Y C010 C011 107.9(3) . . ?
C011 C010 Fe01 69.8(2) . . ?
C011 C010 H010 126.1 . . ?
Fe01 C011 H011 126.0 . . ?
C010 C011 Fe01 69.8(2) . . ?
C010 C011 H011 126.0 . . ?
C010 C011 C016 107.9(3) . . ?
C016 C011 Fe01 69.7(2) . . ?
C016 C011 H011 126.0 . . ?
Fe01 C012 H012 125.6 . . ?
C00Y C012 Fe01 69.83(19) . . ?
C00Y C012 H012 126.0 . . ?
C00Y C012 C016 108.0(3) . . ?
C016 C012 Fe01 70.2(2) . . ?
C016 C012 H012 126.0 . . ?
C00F C013 H01C 108.9 . . ?
C00F C013 H01D 108.9 . . ?
C00T C013 C00F 113.2(3) . . ?
C00T C013 H01C 108.9 . . ?
C00T C013 H01D 108.9 . . ?
H01C C013 H01D 107.7 . . ?
N005 C014 C00B 111.6(2) . . ?
N005 C014 H01A 109.3 . . ?
N005 C014 H01B 109.3 . . ?
C00B C014 H01A 109.3 . . ?
C00B C014 H01B 109.3 . . ?
H01A C014 H01B 108.0 . . ?
C00W C015 H01E 109.0 . . ?
C00W C015 H01F 109.0 . . ?
H01E C015 H01F 107.8 . . ?
C017 C015 C00W 112.9(3) . . ?
C017 C015 H01E 109.0 . . ?
C017 C015 H01F 109.0 . . ?
Fe01 C016 H016 126.5 . . ?
C011 C016 Fe01 69.6(2) . . ?
C011 C016 H016 126.1 . . ?
C012 C016 Fe01 69.26(19) . . ?
C012 C016 C011 107.8(3) . . ?
C012 C016 H016 126.1 . . ?
C015 C017 H01G 109.5 . . ?
C015 C017 H01H 109.5 . . ?
C015 C017 H01I 109.5 . . ?
H01G C017 H01H 109.5 . . ?
H01G C017 H01I 109.5 . . ?
H01H C017 H01I 109.5 . . ?

loop_
_geom_bond_atom_site_label_1
_geom_bond_atom_site_label_2
_geom_bond_distance
_geom_bond_site_symmetry_2
_geom_bond_publ_flag
Fe01 C00D 2.046(3) . ?
Fe01 C00K 2.035(3) . ?
Fe01 C00M 2.041(3) . ?
Fe01 C00O 2.030(3) . ?
Fe01 C00U 2.036(3) . ?
Fe01 C00Y 2.034(3) . ?
Fe01 C010 2.044(3) . ?
Fe01 C011 2.043(4) . ?
Fe01 C012 2.032(3) . ?
Fe01 C016 2.044(3) . ?
O002 C00J 1.249(4) . ?
O003 C00A 1.237(4) . ?
O004 C00S 1.228(4) . ?
N005 H005 0.8600 . ?
N005 C00S 1.342(4) . ?
N005 C014 1.462(4) . ?
N006 C00F 1.469(4) . ?
N006 C00J 1.340(4) . ?
N006 C00V 1.465(4) . ?
N007 H007 0.8600 . ?
N007 C00A 1.350(4) . ?
N007 C00R 1.454(4) . ?
C008 H008 0.9300 . ?
C008 C00C 1.393(4) . ?
C008 C00N 1.390(4) . ?
C009 C00D 1.476(4) . ?
C009 C00I 1.395(4) . ?
C009 C00L 1.403(4) . ?
C00A C00C 1.498(4) . ?
C00B C00G 1.392(4) . ?
C00B C00Q 1.389(4) . ?
C00B C014 1.515(4) . ?
C00C C00I 1.385(4) . ?
C00D C00K 1.435(4) . ?
C00D C00O 1.421(4) . ?
C00E C00E 1.518(6) 2_666 ?
C00E H00C 0.9700 . ?
C00E H00D 0.9700 . ?
C00E C00J 1.515(4) . ?
C00F H00E 0.9700 . ?
C00F H00F 0.9700 . ?
C00F C013 1.528(4) . ?
C00G H00G 0.9300 . ?
C00G C00P 1.383(4) . ?
C00H C00P 1.392(4) . ?
C00H C00R 1.519(4) 2_666 ?
C00H C00X 1.387(4) . ?
C00I H00I 0.9300 . ?
C00K H00K 0.9300 . ?
C00K C00M 1.405(5) . ?
C00L H00L 0.9300 . ?
C00L C00N 1.385(4) . ?
C00M H00M 0.9300 . ?
C00M C00U 1.419(5) . ?
C00N C00S 1.511(4) . ?
C00O H00O 0.9300 . ?
C00O C00U 1.416(5) . ?
C00P H00P 0.9300 . ?
C00Q H00Q 0.9300 . ?
C00Q C00X 1.390(4) . ?
C00R H00A 0.9700 . ?
C00R H00B 0.9700 . ?
C00T H00H 0.9700 . ?
C00T H00J 0.9700 . ?
C00T C00Z 1.516(4) . ?
C00T C013 1.522(4) . ?
C00U H00U 0.9300 . ?
C00V H00N 0.9700 . ?
C00V H00R 0.9700 . ?
C00V C00W 1.524(5) . ?
C00W H00S 0.9700 . ?
C00W H00T 0.9700 . ?
C00W C015 1.516(4) . ?
C00X H00X 0.9300 . ?
C00Y H00Y 0.9300 . ?
C00Y C010 1.409(5) . ?
C00Y C012 1.407(5) . ?
C00Z H00V 0.9600 . ?
C00Z H00W 0.9600 . ?
C00Z H00Z 0.9600 . ?
C010 H010 0.9300 . ?
C010 C011 1.412(5) . ?
C011 H011 0.9300 . ?
C011 C016 1.419(5) . ?
C012 H012 0.9300 . ?
C012 C016 1.413(5) . ?
C013 H01C 0.9700 . ?
C013 H01D 0.9700 . ?
C014 H01A 0.9700 . ?
C014 H01B 0.9700 . ?
C015 H01E 0.9700 . ?
C015 H01F 0.9700 . ?
C015 C017 1.512(5) . ?
C016 H016 0.9300 . ?
C017 H01G 0.9600 . ?
C017 H01H 0.9600 . ?
C017 H01I 0.9600 . ?
